data_7057173
loop_
_publ_author_name
'Zhang, Jian'
'Zhao, Lili'
'Liu, Yinxia'
'Li, Mingyue'
'Li, Gang'
'Meng, Xiangru'

_publ_section_title
;
 Two luminescent transition-metal--organic frameworks with a predesigned
 ligand as highly sensitive and selective iron(iii) sensors
;
_journal_issue 9
_journal_name_full 'New Journal of Chemistry'
_journal_page_first 6839
_journal_paper_doi 10.1039/C8NJ00656C
_journal_volume 42
_journal_year 2018
_chemical_formula_moiety 'C22 H12 N5 O4 Zn'
_chemical_formula_sum 'C22 H12 N5 O4 Zn'
_chemical_formula_weight 475.74
_space_group_crystal_system orthorhombic
_space_group_IT_number 20
_space_group_name_Hall 'C 2c 2'
_space_group_name_H-M_alt 'C 2 2 21'
_symmetry_space_group_name_Hall 'C 2c 2'
_symmetry_space_group_name_H-M 'C 2 2 21'
_atom_sites_solution_hydrogens geom
_audit_creation_method SHELXL-2014/7
_audit_update_record
;
2018-03-07 deposited with the CCDC.
2018-03-15 downloaded from the CCDC.
;
_cell_angle_alpha 90
_cell_angle_beta 90
_cell_angle_gamma 90
_cell_formula_units_Z 4
_cell_length_a 11.4202(11)
_cell_length_b 14.1684(15)
_cell_length_c 13.0538(13)
_cell_measurement_reflns_used 2908
_cell_measurement_temperature 293(2)
_cell_measurement_theta_max 29.3946
_cell_measurement_theta_min 3.2653
_cell_volume 2112.2(4)
_computing_cell_refinement
;
CrysAlisPro, Agilent Technologies,
Version 1.171.37.35 (release 13-08-2014 CrysAlis171 .NET)
;
_computing_data_collection
;
CrysAlisPro, Agilent Technologies,
Version 1.171.37.35 (release 13-08-2014 CrysAlis171 .NET)
;
_computing_data_reduction
;
CrysAlisPro, Agilent Technologies,
Version 1.171.37.35 (release 13-08-2014 CrysAlis171 .NET)
;
_computing_structure_refinement 'SHELXL-2014/7 (Sheldrick, 2014)'
_computing_structure_solution 'SHELXS-97 (Sheldrick, 2008)'
_diffrn_ambient_temperature 293(2)
_diffrn_measured_fraction_theta_full 0.996
_diffrn_measured_fraction_theta_max 0.996
_diffrn_measurement_device_type 'Xcalibur, Eos, Gemini'
_diffrn_measurement_method '\w scans'
_diffrn_radiation_type MoK\a
_diffrn_radiation_wavelength 0.71073
_diffrn_reflns_av_R_equivalents 0.0454
_diffrn_reflns_av_unetI/netI 0.0410
_diffrn_reflns_Laue_measured_fraction_full 0.996
_diffrn_reflns_Laue_measured_fraction_max 0.996
_diffrn_reflns_limit_h_max 11
_diffrn_reflns_limit_h_min -13
_diffrn_reflns_limit_k_max 17
_diffrn_reflns_limit_k_min -17
_diffrn_reflns_limit_l_max 15
_diffrn_reflns_limit_l_min -14
_diffrn_reflns_number 7006
_diffrn_reflns_point_group_measured_fraction_full 0.997
_diffrn_reflns_point_group_measured_fraction_max 0.997
_diffrn_reflns_theta_full 25.242
_diffrn_reflns_theta_max 25.495
_diffrn_reflns_theta_min 3.272
_diffrn_source 'Enhance (Mo) X-ray Source'
_exptl_absorpt_coefficient_mu 1.202
_exptl_absorpt_correction_T_max 1.00000
_exptl_absorpt_correction_T_min 0.57538
_exptl_absorpt_correction_type multi-scan
_exptl_absorpt_process_details
;
CrysAlisPro, Agilent Technologies,
Version 1.171.35.11 (release 16-05-2011 CrysAlis171 .NET)
(compiled May 16 2011,17:55:39)
Empirical absorption correction using spherical harmonics,
 implemented in SCALE3 ABSPACK scaling algorithm.
;
_exptl_crystal_colour 'light yellow'
_exptl_crystal_density_diffrn 1.496
_exptl_crystal_description block
_exptl_crystal_F_000 964
_exptl_crystal_size_max 0.220
_exptl_crystal_size_mid 0.210
_exptl_crystal_size_min 0.200
_refine_diff_density_max 0.553
_refine_diff_density_min -0.284
_refine_diff_density_rms 0.062
_refine_ls_abs_structure_details
;
 Refined as an inversion twin.
;
_refine_ls_abs_structure_Flack 0.41(3)
_refine_ls_extinction_method none
_refine_ls_goodness_of_fit_ref 1.059
_refine_ls_hydrogen_treatment constr
_refine_ls_matrix_type full
_refine_ls_number_parameters 173
_refine_ls_number_reflns 1965
_refine_ls_number_restraints 192
_refine_ls_restrained_S_all 1.114
_refine_ls_R_factor_all 0.0414
_refine_ls_R_factor_gt 0.0372
_refine_ls_shift/su_max 0.001
_refine_ls_shift/su_mean 0.000
_refine_ls_structure_factor_coef Fsqd
_refine_ls_weighting_details 'w=1/[\s^2^(Fo^2^)+(0.0591P)^2^+0.6632P] where P=(Fo^2^+2Fc^2^)/3'
_refine_ls_weighting_scheme calc
_refine_ls_wR_factor_gt 0.0957
_refine_ls_wR_factor_ref 0.1010
_reflns_Friedel_coverage 0.758
_reflns_Friedel_fraction_full 0.999
_reflns_Friedel_fraction_max 0.999
_reflns_number_gt 1834
_reflns_number_total 1965
_reflns_threshold_expression 'I > 2\s(I)'
_cod_data_source_file c8nj00656c2.cif
_cod_data_source_block x
_cod_depositor_comments 'Adding full bibliography for 7057172--7057173.cif.'
_cod_database_code 7057173
_shelx_shelxl_version_number 2014/7
_shelx_space_group_comment
;
The symmetry employed for this shelxl refinement is uniquely defined
by the following loop, which should always be used as a source of
symmetry information in preference to the above space-group names.
They are only intended as comments.
;
_shelx_estimated_absorpt_t_min 0.778
_shelx_estimated_absorpt_t_max 0.795

loop_
_space_group_symop_operation_xyz
'x, y, z'
'-x, -y, z+1/2'
'-x, y, -z+1/2'
'x, -y, -z'
'x+1/2, y+1/2, z'
'-x+1/2, -y+1/2, z+1/2'
'-x+1/2, y+1/2, -z+1/2'
'x+1/2, -y+1/2, -z'

loop_
_atom_site_label
_atom_site_type_symbol
_atom_site_fract_x
_atom_site_fract_y
_atom_site_fract_z
_atom_site_U_iso_or_equiv
_atom_site_adp_type
_atom_site_occupancy
_atom_site_site_symmetry_order
_atom_site_calc_flag
_atom_site_refinement_flags_posn
_atom_site_refinement_flags_adp
_atom_site_refinement_flags_occupancy
_atom_site_disorder_assembly
_atom_site_disorder_group
Zn1 Zn 0.46989(5) 0.5000 0.5000 0.0248(3) Uani 1 2 d S T P . .
O1 O 0.4715(3) 0.3516(2) 0.5305(2) 0.0320(8) Uani 1 1 d . . . . .
O2 O 0.4882(4) 0.2480(2) 0.6572(3) 0.0506(11) Uani 1 1 d . . . . .
N1 N 0.6612(4) 0.5000 0.5000 0.0383(13) Uani 1 2 d S T P . .
N2 N 1.2808(4) 0.5000 0.5000 0.0344(12) Uani 1 2 d S T P . .
N3 N 0.4819(3) 0.5012(3) 0.6653(3) 0.0292(8) Uani 1 1 d . . . . .
C1 C 0.7213(5) 0.4278(4) 0.4632(5) 0.0469(17) Uani 1 1 d . . . . .
H1A H 0.6799 0.3767 0.4368 0.056 Uiso 1 1 calc R U . . .
C2 C 0.8422(5) 0.4241(4) 0.4619(5) 0.0426(16) Uani 1 1 d . . . . .
H2A H 0.8808 0.3716 0.4358 0.051 Uiso 1 1 calc R U . . .
C3 C 0.9050(5) 0.5000 0.5000 0.0314(13) Uani 1 2 d S T P . .
C4 C 1.0349(5) 0.5000 0.5000 0.0329(14) Uani 1 2 d S T P . .
C5 C 1.0984(4) 0.4165(3) 0.4982(7) 0.0427(12) Uani 1 1 d . . . . .
H5A H 1.0597 0.3588 0.4966 0.051 Uiso 1 1 calc R U . . .
C6 C 1.2192(4) 0.4195(3) 0.4989(7) 0.0439(12) Uani 1 1 d . . . . .
H6A H 1.2600 0.3627 0.4985 0.053 Uiso 1 1 calc R U . . .
C7 C 0.4820(4) 0.3331(3) 0.6234(4) 0.0308(11) Uani 1 1 d . . . . .
C8 C 0.4896(4) 0.4106(3) 0.6976(4) 0.0256(10) Uani 1 1 d . . . . .
C9 C 0.5000 0.5531(5) 0.7500 0.0366(18) Uani 1 2 d S T P . .
C10 C 0.5260(10) 0.6562(4) 0.7489(14) 0.051(4) Uani 0.5 1 d G U P A -1
C11 C 0.6306(9) 0.6946(5) 0.7841(11) 0.070(4) Uani 0.5 1 d G U P A -1
H11A H 0.6897 0.6552 0.8081 0.084 Uiso 0.5 1 calc R U P A -1
C12 C 0.6467(8) 0.7918(6) 0.7835(9) 0.085(4) Uani 0.5 1 d G U P A -1
H12A H 0.7167 0.8175 0.8070 0.103 Uiso 0.5 1 calc R U P A -1
C13 C 0.5584(10) 0.8506(4) 0.7476(9) 0.079(4) Uani 0.5 1 d G U P A -1
C14 C 0.4538(9) 0.8122(6) 0.7124(9) 0.083(4) Uani 0.5 1 d G U P A -1
H14A H 0.3947 0.8516 0.6884 0.100 Uiso 0.5 1 calc R U P A -1
C15 C 0.4377(8) 0.7150(6) 0.7131(11) 0.073(4) Uani 0.5 1 d G U P A -1
H15A H 0.3677 0.6893 0.6895 0.087 Uiso 0.5 1 calc R U P A -1
C16 C 0.573(2) 0.9514(10) 0.7446(18) 0.100(4) Uani 0.5 1 d . U P A -1
N4 N 0.592(2) 1.0304(9) 0.7420(19) 0.157(8) Uani 0.5 1 d . U P A -1

loop_
_atom_site_aniso_label
_atom_site_aniso_U_11
_atom_site_aniso_U_22
_atom_site_aniso_U_33
_atom_site_aniso_U_23
_atom_site_aniso_U_13
_atom_site_aniso_U_12
Zn1 0.0241(4) 0.0307(4) 0.0197(4) 0.0000(4) 0.000 0.000
O1 0.0381(17) 0.0325(17) 0.025(2) -0.0045(14) -0.0027(13) 0.0010(14)
O2 0.091(3) 0.0212(18) 0.039(2) -0.0041(15) -0.011(2) 0.000(2)
N1 0.025(2) 0.041(3) 0.049(4) -0.013(5) 0.000 0.000
N2 0.025(2) 0.037(3) 0.040(3) 0.003(5) 0.000 0.000
N3 0.045(2) 0.0218(17) 0.0202(18) -0.0017(19) -0.0015(14) 0.004(3)
C1 0.027(3) 0.046(3) 0.067(5) -0.026(3) -0.003(3) -0.003(2)
C2 0.026(3) 0.044(3) 0.058(4) -0.021(3) 0.000(2) 0.002(2)
C3 0.024(3) 0.039(3) 0.032(3) -0.010(6) 0.000 0.000
C4 0.021(3) 0.042(4) 0.035(3) -0.006(5) 0.000 0.000
C5 0.029(2) 0.036(3) 0.063(3) -0.009(4) -0.006(4) -0.0040(18)
C6 0.030(2) 0.037(3) 0.065(3) 0.003(5) 0.003(5) 0.0024(18)
C7 0.035(2) 0.025(2) 0.032(3) -0.008(2) -0.005(2) 0.003(2)
C8 0.032(2) 0.023(2) 0.022(2) -0.0005(19) -0.0030(18) -0.0008(18)
C9 0.064(6) 0.024(4) 0.021(4) 0.000 -0.001(3) 0.000
C10 0.117(11) 0.016(4) 0.020(4) -0.008(6) 0.007(8) -0.010(6)
C11 0.134(10) 0.024(5) 0.051(7) -0.006(6) -0.008(8) -0.032(6)
C12 0.153(10) 0.049(7) 0.054(8) -0.010(6) -0.001(8) -0.040(7)
C13 0.171(10) 0.030(6) 0.035(6) 0.000(6) 0.002(8) -0.008(7)
C14 0.168(11) 0.028(6) 0.054(8) 0.005(6) -0.002(9) 0.003(7)
C15 0.142(11) 0.032(6) 0.045(7) -0.005(6) 0.005(9) -0.005(7)
C16 0.207(11) 0.048(6) 0.046(7) -0.001(7) -0.007(9) -0.031(8)
N4 0.36(2) 0.039(6) 0.073(10) -0.003(8) -0.023(17) -0.044(10)

loop_
_atom_type_symbol
_atom_type_description
_atom_type_scat_dispersion_real
_atom_type_scat_dispersion_imag
_atom_type_scat_source
C C 0.0033 0.0016 'International Tables Vol C Tables 4.2.6.8 and 6.1.1.4'
H H 0.0000 0.0000 'International Tables Vol C Tables 4.2.6.8 and 6.1.1.4'
N N 0.0061 0.0033 'International Tables Vol C Tables 4.2.6.8 and 6.1.1.4'
O O 0.0106 0.0060 'International Tables Vol C Tables 4.2.6.8 and 6.1.1.4'
Zn Zn 0.2839 1.4301 'International Tables Vol C Tables 4.2.6.8 and 6.1.1.4'

loop_
_geom_angle_atom_site_label_1
_geom_angle_atom_site_label_2
_geom_angle_atom_site_label_3
_geom_angle
_geom_angle_site_symmetry_1
_geom_angle_site_symmetry_3
O1 Zn1 O1 179.00(17) . 4_566
O1 Zn1 N2 90.50(9) . 1_455
O1 Zn1 N2 90.50(9) 4_566 1_455
O1 Zn1 N3 100.23(14) . 4_566
O1 Zn1 N3 79.71(14) 4_566 4_566
N2 Zn1 N3 93.64(9) 1_455 4_566
O1 Zn1 N3 79.71(14) . .
O1 Zn1 N3 100.23(14) 4_566 .
N2 Zn1 N3 93.64(9) 1_455 .
N3 Zn1 N3 172.71(19) 4_566 .
O1 Zn1 N1 89.50(9) . .
O1 Zn1 N1 89.50(9) 4_566 .
N2 Zn1 N1 180.0 1_455 .
N3 Zn1 N1 86.36(9) 4_566 .
N3 Zn1 N1 86.36(9) . .
C7 O1 Zn1 112.8(3) . .
C1 N1 C1 117.5(6) . 4_566
C1 N1 Zn1 121.2(3) . .
C1 N1 Zn1 121.2(3) 4_566 .
C6 N2 C6 116.7(5) . 4_566
C6 N2 Zn1 121.7(3) . 1_655
C6 N2 Zn1 121.7(3) 4_566 1_655
C9 N3 C8 104.6(4) . .
C9 N3 Zn1 146.6(4) . .
C8 N3 Zn1 107.9(3) . .
N1 C1 C2 123.5(5) . .
N1 C1 H1A 118.3 . .
C2 C1 H1A 118.3 . .
C3 C2 C1 118.9(5) . .
C3 C2 H2A 120.5 . .
C1 C2 H2A 120.5 . .
C2 C3 C2 117.7(6) 4_566 .
C2 C3 C4 121.2(3) 4_566 .
C2 C3 C4 121.2(3) . .
C5 C4 C5 117.0(5) 4_566 .
C5 C4 C3 121.5(3) 4_566 .
C5 C4 C3 121.5(3) . .
C6 C5 C4 119.8(4) . .
C6 C5 H5A 120.1 . .
C4 C5 H5A 120.1 . .
N2 C6 C5 123.4(4) . .
N2 C6 H6A 118.3 . .
C5 C6 H6A 118.3 . .
O1 C7 O2 122.4(4) . .
O1 C7 C8 119.4(4) . .
O2 C7 C8 118.2(4) . .
N3 C8 C8 108.5(3) . 3_656
N3 C8 C7 120.0(4) . .
C8 C8 C7 131.3(3) 3_656 .
N3 C9 N3 113.6(6) . 3_656
N3 C9 C10 124.0(7) . .
N3 C9 C10 120.9(7) 3_656 .
C11 C10 C15 120.0 . .
C11 C10 C9 123.5(7) . .
C15 C10 C9 116.5(7) . .
C12 C11 C10 120.0 . .
C12 C11 H11A 120.0 . .
C10 C11 H11A 120.0 . .
C11 C12 C13 120.0 . .
C11 C12 H12A 120.0 . .
C13 C12 H12A 120.0 . .
C12 C13 C14 120.0 . .
C12 C13 C16 121.3(12) . .
C14 C13 C16 118.7(12) . .
C15 C14 C13 120.0 . .
C15 C14 H14A 120.0 . .
C13 C14 H14A 120.0 . .
C14 C15 C10 120.0 . .
C14 C15 H15A 120.0 . .
C10 C15 H15A 120.0 . .
N4 C16 C13 176(3) . .

loop_
_geom_bond_atom_site_label_1
_geom_bond_atom_site_label_2
_geom_bond_distance
_geom_bond_site_symmetry_2
Zn1 O1 2.140(3) .
Zn1 O1 2.141(3) 4_566
Zn1 N2 2.160(5) 1_455
Zn1 N3 2.163(3) 4_566
Zn1 N3 2.163(3) .
Zn1 N1 2.185(5) .
O1 C7 1.247(6) .
O2 C7 1.285(6) .
N1 C1 1.322(6) .
N1 C1 1.322(6) 4_566
N2 C6 1.340(5) .
N2 C6 1.340(5) 4_566
N2 Zn1 2.160(5) 1_655
N3 C9 1.344(5) .
N3 C8 1.353(6) .
C1 C2 1.383(8) .
C1 H1A 0.9300 .
C2 C3 1.385(6) .
C2 H2A 0.9300 .
C3 C2 1.384(6) 4_566
C3 C4 1.484(8) .
C4 C5 1.387(5) 4_566
C4 C5 1.387(5) .
C5 C6 1.380(6) .
C5 H5A 0.9300 .
C6 H6A 0.9300 .
C7 C8 1.467(7) .
C8 C8 1.388(10) 3_656
C9 N3 1.344(5) 3_656
C9 C10 1.491(8) .
C10 C11 1.3900 .
C10 C15 1.3900 .
C11 C12 1.3900 .
C11 H11A 0.9300 .
C12 C13 1.3900 .
C12 H12A 0.9300 .
C13 C14 1.3900 .
C13 C16 1.439(14) .
C14 C15 1.3900 .
C14 H14A 0.9300 .
C15 H15A 0.9300 .
C16 N4 1.14(2) .

loop_
_geom_torsion_atom_site_label_1
_geom_torsion_atom_site_label_2
_geom_torsion_atom_site_label_3
_geom_torsion_atom_site_label_4
_geom_torsion
_geom_torsion_site_symmetry_1
_geom_torsion_site_symmetry_4
C1 N1 C1 C2 0.3(5) 4_566 .
Zn1 N1 C1 C2 -179.7(5) . .
N1 C1 C2 C3 -0.6(9) . .
C1 C2 C3 C2 0.3(4) . 4_566
C1 C2 C3 C4 -179.7(4) . .
C2 C3 C4 C5 -23.7(5) 4_566 4_566
C2 C3 C4 C5 156.3(5) . 4_566
C2 C3 C4 C5 156.3(5) 4_566 .
C2 C3 C4 C5 -23.7(5) . .
C5 C4 C5 C6 0.4(7) 4_566 .
C3 C4 C5 C6 -179.6(7) . .
C6 N2 C6 C5 0.4(7) 4_566 .
Zn1 N2 C6 C5 -179.6(7) 1_655 .
C4 C5 C6 N2 -0.8(15) . .
Zn1 O1 C7 O2 -177.9(4) . .
Zn1 O1 C7 C8 0.9(5) . .
C9 N3 C8 C8 1.1(6) . 3_656
Zn1 N3 C8 C8 173.5(4) . 3_656
C9 N3 C8 C7 -176.0(4) . .
Zn1 N3 C8 C7 -3.5(5) . .
O1 C7 C8 N3 1.9(7) . .
O2 C7 C8 N3 -179.1(5) . .
O1 C7 C8 C8 -174.3(6) . 3_656
O2 C7 C8 C8 4.6(10) . 3_656
C8 N3 C9 N3 -0.4(2) . 3_656
Zn1 N3 C9 N3 -167.3(5) . 3_656
C8 N3 C9 C10 165.8(6) . .
Zn1 N3 C9 C10 -1.1(8) . .
N3 C9 C10 C11 -116.6(8) . .
N3 C9 C10 C11 48.7(10) 3_656 .
N3 C9 C10 C15 65.3(9) . .
N3 C9 C10 C15 -129.4(6) 3_656 .
C15 C10 C11 C12 0.0 . .
C9 C10 C11 C12 -178.0(13) . .
C10 C11 C12 C13 0.0 . .
C11 C12 C13 C14 0.0 . .
C11 C12 C13 C16 -179.1(15) . .
C12 C13 C14 C15 0.0 . .
C16 C13 C14 C15 179.1(15) . .
C13 C14 C15 C10 0.0 . .
C11 C10 C15 C14 0.0 . .
C9 C10 C15 C14 178.2(13) . .
